data_2001319
loop_
_publ_author_name
'Baker, E. N.'
'Brimble, M. A.'
'Norris, G. E.'
'Quail, J. W.'
'Rush, C. A.'

_publ_section_title
;
 Structure of a bis-spiroacetal,
 <i>cis</i>-14-phenylsulfonyl-1,7,9-trioxadispiro[5.1.5.3]hexadecane
;
_journal_issue 10
_journal_name_full 'Acta Crystallographica Section C'
_journal_page_first 1857
_journal_page_last 1859
_journal_paper_doi 10.1107/S0108270193004135
_journal_volume 49
_journal_year 1993
_chemical_formula_moiety 'C19 H26 O5 S'
_chemical_formula_sum 'C19 H26 O5 S'
_chemical_formula_weight 366.47
_chemical_name_systematic
;
cis-14-phenylsulfonyl-1,7,9-trioxadispiro[5.1.5.3]hexadecane
;
_space_group_IT_number 14
_symmetry_cell_setting monoclinic
_symmetry_space_group_name_Hall '-P 2yn'
_symmetry_space_group_name_H-M 'P 1 21/n 1'
_cell_angle_alpha 90.0
_cell_angle_beta 98.16(5)
_cell_angle_gamma 90.0
_cell_formula_units_Z 4
_cell_length_a 5.856(5)
_cell_length_b 21.758(4)
_cell_length_c 14.495(4)
_cell_measurement_reflns_used 25
_cell_measurement_temperature 293
_cell_measurement_theta_max 15.00
_cell_measurement_theta_min 12.00
_cell_volume 1828.2(17)
_computing_data_reduction 'NRCVAX DATRD2'
_computing_molecular_graphics NRCVAX
_computing_publication_material 'NRCVAX TABLES'
_computing_structure_refinement 'NRCVAX LSTSQ'
_computing_structure_solution 'MULTAN 80'
_diffrn_ambient_temperature 293
_diffrn_measurement_device 'Enraf-Nonius CAD-4'
_diffrn_measurement_method '\q/2\q scan b/P/b '
_diffrn_radiation_monochromator graphite
_diffrn_radiation_source 'xray tube'
_diffrn_radiation_type MoK\a
_diffrn_radiation_wavelength 0.70930
_diffrn_reflns_av_R_equivalents 0.014
_diffrn_reflns_limit_h_max 5
_diffrn_reflns_limit_h_min -5
_diffrn_reflns_limit_k_max 20
_diffrn_reflns_limit_k_min 0
_diffrn_reflns_limit_l_max 13
_diffrn_reflns_limit_l_min 0
_diffrn_reflns_number 2222
_diffrn_reflns_theta_max 19.94
_diffrn_reflns_theta_min 0.00
_diffrn_standards_decay_% 5.0
_diffrn_standards_interval_time 120
_diffrn_standards_number 3
_exptl_absorpt_coefficient_mu 0.19
_exptl_absorpt_correction_T_max 1.0000
_exptl_absorpt_correction_T_min 1.0000
_exptl_absorpt_correction_type none
_exptl_crystal_colour colourless
_exptl_crystal_density_diffrn 1.331
_exptl_crystal_density_meas 1.31
_exptl_crystal_density_method flotation
_exptl_crystal_description needle
_exptl_crystal_F_000 784.75
_exptl_crystal_size_max 0.50
_exptl_crystal_size_mid 0.10
_exptl_crystal_size_min 0.08
_refine_diff_density_max 0.18
_refine_diff_density_min -0.19
_refine_ls_extinction_method none
_refine_ls_goodness_of_fit_obs 1.35
_refine_ls_hydrogen_treatment 'H atoms not refined'
_refine_ls_matrix_type atomblock
_refine_ls_number_parameters 224
_refine_ls_number_reflns 1156
_refine_ls_R_factor_all 0.085
_refine_ls_R_factor_obs 0.051
_refine_ls_shift/esd_max 0.007
_refine_ls_structure_factor_coef F
_refine_ls_weighting_details 'w = 1/[\s^2^(F)+0.0010F^2^]'
_refine_ls_weighting_scheme calc
_refine_ls_wR_factor_all 0.070
_refine_ls_wR_factor_obs 0.061
_reflns_number_observed 1156
_reflns_number_total 1708
_reflns_observed_criterion Inet>2.0\s(Inet)
_cod_data_source_file li1033.cif
_cod_data_source_block li1033a
_cod_depositor_comments
;
The following automatic conversions were performed:
'_symmetry_cell_setting' value 'Monoclinic' changed to 'monoclinic'
according to '/home/saulius/struct/CIF-dictionaries/cif_core.dic'
dictionary named 'cif_core.dic' version 2.4.1 from 2010-06-29.

Automatic conversion script
Id: cif_fix_enum 1527 2010-12-29 10:47:43Z saulius 

The following automatic conversions were performed:

'_symmetry_cell_setting' value 'Monoclinic' changed to 'monoclinic'
according to /home/saulius/struct/CIF-dictionaries/cif_core.dic
dictionary named 'cif_core.dic' version 2.4.1 from 2010-06-29.

Automatic conversion script
Id: cif_fix_values 1715 2011-07-08 13:25:40Z adriana 

The following automatic conversions were performed:

'_refine_ls_weighting_scheme' value '1/[\s^2^(F)+0.0010F^2^]' was
changed to 'calc'. New tag '_refine_ls_weighting_details' was
created. The value of the new tag was set to 'w =
1/[\s^2^(F)+0.0010F^2^]'.

Automatic conversion script
Id: cif_fix_values 3143 2015-03-26 13:38:13Z robertas 
;
_cod_original_sg_symbol_H-M 'P 21/n'
_cod_original_formula_sum 'C19 H26 O5 S '
_cod_database_code 2001319

loop_
_symmetry_equiv_pos_as_xyz
x,y,z
-x,-y,-z
1/2-x,1/2+y,1/2-z
1/2+x,1/2-y,1/2+z

loop_
_atom_site_aniso_label
_atom_site_aniso_U_11
_atom_site_aniso_U_22
_atom_site_aniso_U_33
_atom_site_aniso_U_12
_atom_site_aniso_U_13
_atom_site_aniso_U_23
_atom_site_aniso_type_symbol
S 0.0650(10) 0.0740(12) 0.0699(12) 0.030(2) 0.0419(18) 0.038(2) S
O1 0.055(3) 0.054(3) 0.093(4) -0.008(4) 0.010(5) 0.001(5) O
O7 0.049(2) 0.045(2) 0.058(3) 0.005(4) 0.025(4) -0.002(4) O
O9 0.052(2) 0.069(3) 0.061(3) -0.004(4) 0.048(4) 0.016(5) O
O17 0.044(2) 0.135(5) 0.134(5) -0.004(6) 0.010(6) 0.138(8) O
O18 0.143(4) 0.079(3) 0.071(4) 0.086(6) 0.083(7) 0.012(6) O
C2 0.109(6) 0.063(5) 0.095(6) -0.006(9) 0.028(10) 0.016(9) C
C3 0.104(6) 0.066(5) 0.147(8) 0.043(9) -0.023(12) 0.017(12) C
C4 0.055(5) 0.100(7) 0.297(15) 0.031(9) -0.001(14) -0.150(18) C
C5 0.107(6) 0.085(6) 0.216(11) -0.031(10) 0.223(14) -0.088(13) C
C6 0.089(5) 0.047(4) 0.060(5) -0.018(7) 0.045(8) -0.021(7) C
C8 0.051(3) 0.051(4) 0.042(4) -0.019(6) 0.025(6) -0.017(6) C
C10 0.087(5) 0.058(4) 0.087(6) 0.030(7) 0.093(9) 0.032(8) C
C11 0.137(7) 0.082(5) 0.061(5) 0.057(9) 0.105(10) 0.038(9) C
C12 0.131(6) 0.065(5) 0.041(4) 0.009(9) 0.011(9) -0.005(8) C
C13 0.077(4) 0.047(4) 0.046(4) 0.003(7) 0.006(7) 0.002(7) C
C14 0.055(4) 0.057(4) 0.038(4) 0.004(6) 0.010(6) -0.010(6) C

loop_
_atom_site_label
_atom_site_fract_x
_atom_site_fract_y
_atom_site_fract_z
_atom_site_U_iso_or_equiv
_atom_site_thermal_displace_type
_atom_site_calc_flag
_atom_site_refinement_flags
_atom_site_type_symbol
S 0.5685(3) 0.15111(8) 0.64487(14) 0.0685(11) Uani ? . S
O1 0.7249(6) -0.07976(18) 0.7233(3) 0.068(3) Uani ? . O
O7 0.9458(6) 0.00840(16) 0.7615(3) 0.050(2) Uani ? . O
O9 0.5896(6) 0.05360(18) 0.7789(3) 0.059(3) Uani ? . O
O17 0.3498(7) 0.1227(2) 0.6116(4) 0.105(4) Uani ? . O
O18 0.5840(10) 0.1913(2) 0.7229(3) 0.095(4) Uani ? . O
C2 0.8149(14) -0.1153(3) 0.8021(6) 0.089(5) Uani ? . C
C3 1.0175(14) -0.1527(3) 0.7852(7) 0.109(6) Uani ? . C
C4 1.1955(13) -0.1076(4) 0.7572(10) 0.153(9) Uani ? . C
C5 1.0937(14) -0.0699(4) 0.6768(8) 0.128(8) Uani ? . C
C6 0.8791(11) -0.0378(3) 0.6915(5) 0.064(4) Uani ? . C
C8 0.8165(9) 0.0639(3) 0.7614(4) 0.047(3) Uani ? . C
C10 0.5700(11) 0.0316(3) 0.8700(5) 0.074(5) Uani ? . C
C11 0.6866(14) 0.0737(3) 0.9441(5) 0.090(5) Uani ? . C
C12 0.9378(14) 0.0827(3) 0.9320(5) 0.079(5) Uani ? . C
C13 0.9530(11) 0.1045(3) 0.8336(4) 0.057(4) Uani ? . C
C14 0.7929(9) 0.0945(3) 0.6646(4) 0.050(4) Uani ? . C
C15 0.8013(16) 0.0525(4) 0.5801(7) 0.065(3) Uiso ? . C
C15A 0.694(3) 0.0417(7) 0.5944(12) 0.051(5) Uiso ? . C
C16 0.7021(15) -0.0093(4) 0.6059(7) 0.054(3) Uiso ? . C
C16A 0.863(3) -0.0111(8) 0.6018(14) 0.067(5) Uiso ? . C
C19 0.6503(10) 0.1932(3) 0.5507(5) 0.059(4) Uani ? . C
C20 0.5161(12) 0.1943(3) 0.4665(5) 0.076(5) Uani ? . C
C21 0.5826(15) 0.2291(3) 0.3948(5) 0.098(6) Uani ? . C
C22 0.7849(14) 0.2608(3) 0.4079(6) 0.097(6) Uani ? . C
C23 0.9193(13) 0.2591(4) 0.4922(7) 0.106(6) Uani ? . C
C24 0.8519(12) 0.2258(3) 0.5645(5) 0.084(5) Uani ? . C
H2 0.368 0.171 0.457 0.0848 Uiso ? . H
H3 0.481 0.231 0.333 0.1070 Uiso ? . H
H4 0.836 0.285 0.356 0.1115 Uiso ? . H
H5 1.069 0.282 0.502 0.1170 Uiso ? . H
H6 0.950 0.226 0.627 0.0930 Uiso ? . H
H21 0.864 -0.087 0.856 0.0991 Uiso ? . H
H22 0.691 -0.143 0.818 0.0991 Uiso ? . H
H31 1.083 -0.175 0.843 0.1157 Uiso ? . H
H32 0.972 -0.183 0.734 0.1157 Uiso ? . H
H41 1.328 -0.132 0.739 0.1608 Uiso ? . H
H42 1.250 -0.081 0.812 0.1608 Uiso ? . H
H51 1.058 -0.098 0.622 0.1462 Uiso ? . H
H52 1.211 -0.038 0.666 0.1462 Uiso ? . H
H101 0.402 0.028 0.876 0.0870 Uiso ? . H
H102 0.642 -0.010 0.877 0.0870 Uiso ? . H
H111 0.605 0.114 0.939 0.1032 Uiso ? . H
H112 0.677 0.054 1.006 0.1032 Uiso ? . H
H121 1.008 0.114 0.977 0.0888 Uiso ? . H
H122 1.024 0.043 0.944 0.0888 Uiso ? . H
H131 1.118 0.104 0.823 0.0667 Uiso ? . H
H132 0.890 0.147 0.826 0.0667 Uiso ? . H
H141 0.931 0.121 0.659 0.0599 Uiso ? . H
H151 0.960 0.036 0.581 0.0748 Uiso ? . H
H152 0.683 0.069 0.530 0.0748 Uiso ? . H
H153 0.542 0.028 0.611 0.0604 Uiso ? . H
H154 0.635 0.059 0.532 0.0604 Uiso ? . H
H161 0.556 0.008 0.624 0.0642 Uiso ? . H
H162 0.762 -0.041 0.565 0.0642 Uiso ? . H
H163 1.018 0.003 0.589 0.0775 Uiso ? . H
H164 0.824 -0.043 0.552 0.0775 Uiso ? . H

loop_
_atom_type_symbol
_atom_type_description
_atom_type_scat_dispersion_real
_atom_type_scat_dispersion_imag
_atom_type_scat_source
S ? 0.110 0.124 'International Tables Vol. IV Table 2.2B'
O ? 0.008 0.006 'International Tables Vol. IV Table 2.2B'
C ? 0.002 0.002 'International Tables Vol. IV Table 2.2B'
H ? 0.000 0.000 'International Tables Vol. IV Table 2.2B'

loop_
_geom_angle_atom_site_label_1
_geom_angle_atom_site_label_2
_geom_angle_atom_site_label_3
_geom_angle_site_symmetry_1
_geom_angle_site_symmetry_2
_geom_angle_site_symmetry_3
_geom_angle
_geom_angle_publ_flag
O17 S O18 ? ? ? 118.9(4) yes
O17 S C14 ? ? ? 110.7(3) yes
O17 S C19 ? ? ? 106.8(3) yes
O18 S C14 ? ? ? 109.5(3) yes
O18 S C19 ? ? ? 107.6(3) yes
C14 S C19 ? ? ? 101.9(3) yes
C2 O1 C6 ? ? ? 115.8(5) yes
C6 O7 C8 ? ? ? 119.9(4) yes
C8 O9 C10 ? ? ? 115.1(4) yes
O1 C2 C3 ? ? ? 112.3(7) yes
C2 C3 C4 ? ? ? 106.5(6) yes
C3 C4 C5 ? ? ? 110.6(7) yes
C4 C5 C6 ? ? ? 113.8(8) yes
O1 C6 O7 ? ? ? 110.2(5) yes
O1 C6 C5 ? ? ? 109.8(5) yes
O1 C6 C16 ? ? ? 97.4(5) yes
O1 C6 C16A ? ? ? 127.2(9) yes
O7 C6 C5 ? ? ? 106.3(6) yes
O7 C6 C16 ? ? ? 110.6(5) yes
O7 C6 C16A ? ? ? 109.7(9) yes
C5 C6 C16 ? ? ? 122.2(7) yes
C5 C6 C16A ? ? ? 90.5(9) yes
O7 C8 O9 ? ? ? 112.4(4) yes
O7 C8 C13 ? ? ? 105.5(4) yes
O7 C8 C14 ? ? ? 110.2(5) yes
O9 C8 C13 ? ? ? 112.9(5) yes
O9 C8 C14 ? ? ? 105.6(4) yes
C13 C8 C14 ? ? ? 110.4(5) yes
O9 C10 C11 ? ? ? 111.7(5) yes
C10 C11 C12 ? ? ? 110.3(5) yes
C11 C12 C13 ? ? ? 109.6(6) yes
C8 C13 C12 ? ? ? 111.9(5) yes
S C14 C8 ? ? ? 114.2(4) yes
S C14 C15 ? ? ? 112.8(5) yes
S C14 C15A ? ? ? 101.8(6) yes
C8 C14 C15 ? ? ? 117.4(6) yes
C8 C14 C15A ? ? ? 104.4(7) yes
C14 C15 C16 ? ? ? 105.8(7) yes
C14 C15A C16A ? ? ? 109.3(12) yes
C6 C16 C15 ? ? ? 107.4(7) yes
C6 C16A C15A ? ? ? 109.6(14) yes
S C19 C20 ? ? ? 121.3(5) yes
S C19 C24 ? ? ? 118.6(5) yes
C20 C19 C24 ? ? ? 120.0(6) yes
C19 C20 C21 ? ? ? 119.8(7) yes
C20 C21 C22 ? ? ? 120.2(7) yes
C21 C22 C23 ? ? ? 119.6(7) yes
C22 C23 C24 ? ? ? 120.5(7) yes
C19 C24 C23 ? ? ? 119.7(7) yes

loop_
_geom_bond_atom_site_label_1
_geom_bond_atom_site_label_2
_geom_bond_site_symmetry_1
_geom_bond_site_symmetry_2
_geom_bond_distance
_geom_bond_publ_flag
S O17 ? ? 1.442(5) yes
S O18 ? ? 1.422(5) yes
S C14 ? ? 1.795(6) yes
S C19 ? ? 1.766(7) yes
O1 C2 ? ? 1.418(9) yes
O1 C6 ? ? 1.407(7) yes
O7 C6 ? ? 1.442(7) yes
O7 C8 ? ? 1.425(7) yes
O9 C8 ? ? 1.406(6) yes
O9 C10 ? ? 1.424(8) yes
C2 C3 ? ? 1.487(11) yes
C3 C4 ? ? 1.527(13) yes
C4 C5 ? ? 1.480(17) yes
C5 C6 ? ? 1.480(10) yes
C6 C16 ? ? 1.623(11) yes
C6 C16A ? ? 1.42(2) yes
C8 C13 ? ? 1.509(8) yes
C8 C14 ? ? 1.541(8) yes
C10 C11 ? ? 1.501(11) yes
C11 C12 ? ? 1.519(11) yes
C12 C13 ? ? 1.518(9) yes
C14 C15 ? ? 1.534(12) yes
C14 C15A ? ? 1.587(17) yes
C15 C16 ? ? 1.530(13) yes
C15A C16A ? ? 1.51(2) yes
C19 C20 ? ? 1.354(10) yes
C19 C24 ? ? 1.368(9) yes
C20 C21 ? ? 1.385(10) yes
C21 C22 ? ? 1.361(12) yes
C22 C23 ? ? 1.357(13) yes
C23 C24 ? ? 1.376(11) yes

loop_
_geom_contact_atom_site_label_1
_geom_contact_atom_site_label_2
_geom_contact_distance
_geom_contact_site_symmetry_1
_geom_contact_site_symmetry_2
_geom_contact_publ_flag
? ? ? ? ? ?

loop_
_geom_torsion_atom_site_label_1
_geom_torsion_atom_site_label_2
_geom_torsion_atom_site_label_3
_geom_torsion_atom_site_label_4
_geom_torsion_site_symmetry_1
_geom_torsion_site_symmetry_2
_geom_torsion_site_symmetry_3
_geom_torsion_site_symmetry_4
_geom_torsion
_geom_torsion_publ_flag
? ? ? ? ? ? ? ? ? ?
